data_7033289
loop_
_publ_author_name
'Gneu\&s, Timo'
'Leitl, Markus J.'
'Finger, Lars H.'
'Rau, Nicholas'
'Yersin, Hartmut'
'Sundermeyer, J\"org'

_publ_section_title
;
 A new class of luminescent Cu(i) complexes with tripodal ligands - TADF
 emitters for the yellow to red color range.
;
_journal_issue 18
_journal_name_full 'Dalton transactions (Cambridge, England : 2003)'
_journal_page_first 8506
_journal_page_last 8520
_journal_paper_doi 10.1039/c4dt02631d
_journal_volume 44
_journal_year 2015
_chemical_formula_moiety 'C15 H12 Cl Cu N3 P S, 1.5(C2 H3 N)'
_chemical_formula_sum 'C18 H16.5 Cl Cu N4.5 P S'
_chemical_formula_weight 457.88
_chemical_name_common 'C4; CuCltpyps'
_chemical_name_systematic 'Chloro tris(2-pyridyl)phosphinesulfide copper(I)'
_space_group_crystal_system orthorhombic
_space_group_IT_number 56
_space_group_name_Hall '-P 2ab 2ac'
_space_group_name_H-M_alt 'P c c n'
_symmetry_space_group_name_Hall '-P 2ab 2ac'
_symmetry_space_group_name_H-M 'P c c n'
_atom_sites_solution_hydrogens geom
_atom_sites_solution_primary direct
_atom_sites_solution_secondary difmap
_audit_creation_method SHELXL-2014
_cell_angle_alpha 90
_cell_angle_beta 90
_cell_angle_gamma 90
_cell_formula_units_Z 8
_cell_length_a 15.0776(12)
_cell_length_b 30.280(2)
_cell_length_c 8.6832(4)
_cell_measurement_reflns_used 4472
_cell_measurement_temperature 100(2)
_cell_measurement_theta_max 25.94
_cell_measurement_theta_min 1.51
_cell_volume 3964.3(4)
_computing_cell_refinement
;
Stoe & Cie: X-AREA v1.56, Stoe & Cie GmbH, Darmstadt, Germany, 2011
;
_computing_data_collection
;
Stoe & Cie: X-AREA v1.56, Stoe & Cie GmbH, Darmstadt, Germany, 2011
;
_computing_data_reduction 'STOE X-RED'
_computing_molecular_graphics
;
K. Brandenburg, H. Putz: 
Diamond - Crystal and Molecular Structure Visualization v3.2i, 
Crystal Impact GbR, Bonn, Germany, 2012
;
_computing_publication_material
;
WinGX publication routines (L. Farrugia, 
J. Appl. Crystallogr. 1999, 32, 837-838.)
;
_computing_structure_refinement
;
SHELXL-2014 (G. Sheldrick, Acta Cryst. A 2008, 64, 112-122)
;
_computing_structure_solution
;
SIR97 (A. Altomare, M. C. Burla, M. Camalli, G. Cascarano, C. Giacovazzo, 
A. Guagliardi, A. G. G. Moliterni, G. Polidori, R. Spagna, 
J. Appl. Crystallogr. 1999, 32, 115-119.)
;
_diffrn_ambient_temperature 100(2)
_diffrn_detector_area_resol_mean 6.67
_diffrn_measured_fraction_theta_full 0.999
_diffrn_measured_fraction_theta_max 0.998
_diffrn_measurement_device_type 'STOE IPDS 2'
_diffrn_measurement_method 'rotation method'
_diffrn_radiation_type MoK\a
_diffrn_radiation_wavelength 0.71069
_diffrn_reflns_av_R_equivalents 0.1005
_diffrn_reflns_av_unetI/netI 0.1493
_diffrn_reflns_Laue_measured_fraction_full 0.999
_diffrn_reflns_Laue_measured_fraction_max 0.998
_diffrn_reflns_limit_h_max 19
_diffrn_reflns_limit_h_min -16
_diffrn_reflns_limit_k_max 38
_diffrn_reflns_limit_k_min -32
_diffrn_reflns_limit_l_max 10
_diffrn_reflns_limit_l_min -9
_diffrn_reflns_number 13790
_diffrn_reflns_point_group_measured_fraction_full 0.999
_diffrn_reflns_point_group_measured_fraction_max 0.998
_diffrn_reflns_theta_full 25.000
_diffrn_reflns_theta_max 26.721
_diffrn_reflns_theta_min 1.509
_diffrn_source
;
sealed X-ray tube, 12 x 0.4 mm long-fine focus
;
_exptl_absorpt_coefficient_mu 1.434
_exptl_absorpt_correction_T_max 0.8917
_exptl_absorpt_correction_T_min 0.8576
_exptl_absorpt_correction_type multi-scan
_exptl_absorpt_process_details
;
R. H. Blessing, Acta Cryst. A 1995, 51, 33-38.
;
_exptl_crystal_colour red
_exptl_crystal_density_diffrn 1.534
_exptl_crystal_density_method 'not measured'
_exptl_crystal_description needle
_exptl_crystal_F_000 1864
_exptl_crystal_recrystallization_method 'Re-crystallisation from solvent: acetonitrile'
_exptl_crystal_size_max 0.250
_exptl_crystal_size_mid 0.040
_exptl_crystal_size_min 0.040
_refine_diff_density_max 0.467
_refine_diff_density_min -0.544
_refine_diff_density_rms 0.077
_refine_ls_extinction_method none
_refine_ls_goodness_of_fit_ref 0.715
_refine_ls_hydrogen_treatment constr
_refine_ls_matrix_type full
_refine_ls_number_parameters 243
_refine_ls_number_reflns 4187
_refine_ls_number_restraints 0
_refine_ls_restrained_S_all 0.715
_refine_ls_R_factor_all 0.1226
_refine_ls_R_factor_gt 0.0417
_refine_ls_shift/su_max 0.001
_refine_ls_shift/su_mean 0.000
_refine_ls_structure_factor_coef Fsqd
_refine_ls_weighting_details 'w=1/[\s^2^(Fo^2^)+(0.0151P)^2^] where P=(Fo^2^+2Fc^2^)/3'
_refine_ls_weighting_scheme calc
_refine_ls_wR_factor_gt 0.0583
_refine_ls_wR_factor_ref 0.0703
_reflns_Friedel_coverage 0.000
_reflns_number_gt 1823
_reflns_number_total 4187
_reflns_threshold_expression 'I > 2\s(I)'
_cod_data_source_file c4dt02631d2.cif
_cod_data_source_block tgv54
_cod_depositor_comments 'Adding full bibliography for 7033286--7033295.cif.'
_cod_original_formula_sum 'C18 H16.50 Cl Cu N4.50 P S'
_cod_database_code 7033289
_audit_contact_author 'Joerg Sundermeyer'
_shelx_space_group_comment
; 
The symmetry employed for this shelxl refinement is uniquely defined 
by the following loop, which should always be used as a source of 
symmetry information in preference to the above space-group names. 
They are only intended as comments. 
;
_shelx_estimated_absorpt_t_min 0.716
_shelx_estimated_absorpt_t_max 0.945
_shelxl_version_number 2014-3

loop_
_space_group_symop_operation_xyz
'x, y, z'
'-x+1/2, -y+1/2, z'
'x+1/2, -y, -z+1/2'
'-x, y+1/2, -z+1/2'
'-x, -y, -z'
'x-1/2, y-1/2, -z'
'-x-1/2, y, z-1/2'
'x, -y-1/2, z-1/2'

loop_
_atom_site_label
_atom_site_type_symbol
_atom_site_fract_x
_atom_site_fract_y
_atom_site_fract_z
_atom_site_U_iso_or_equiv
_atom_site_adp_type
_atom_site_occupancy
_atom_site_site_symmetry_order
_atom_site_calc_flag
_atom_site_refinement_flags_posn
_atom_site_refinement_flags_adp
_atom_site_refinement_flags_occupancy
_atom_site_disorder_assembly
_atom_site_disorder_group
C11 C 0.3975(3) 0.17795(14) 0.6956(5) 0.0288(11) Uani 1 1 d . . . . .
C12 C 0.3518(3) 0.21753(14) 0.6980(5) 0.0321(11) Uani 1 1 d . . . . .
H12 H 0.2980 0.2204 0.6421 0.039 Uiso 1 1 calc R U . . .
C13 C 0.3838(3) 0.25274(16) 0.7804(6) 0.0374(12) Uani 1 1 d . . . . .
H13 H 0.3528 0.2801 0.7819 0.045 Uiso 1 1 calc R U . . .
C14 C 0.4617(3) 0.24760(15) 0.8610(5) 0.0377(11) Uani 1 1 d . . . . .
H14 H 0.4851 0.2712 0.9207 0.045 Uiso 1 1 calc R U . . .
C15 C 0.5052(3) 0.20748(15) 0.8536(6) 0.0347(11) Uani 1 1 d . . . . .
H15 H 0.5597 0.2046 0.9073 0.042 Uiso 1 1 calc R U . . .
C6 C 0.4495(3) 0.12151(13) 0.4465(5) 0.0277(10) Uani 1 1 d . . . . .
C7 C 0.4381(3) 0.12299(13) 0.2896(5) 0.0322(12) Uani 1 1 d . . . . .
H7 H 0.3824 0.1309 0.2468 0.039 Uiso 1 1 calc R U . . .
C8 C 0.5093(3) 0.11269(15) 0.1943(5) 0.0383(12) Uani 1 1 d . . . . .
H8 H 0.5029 0.1133 0.0855 0.046 Uiso 1 1 calc R U . . .
C9 C 0.5891(3) 0.10162(13) 0.2605(6) 0.0375(11) Uani 1 1 d . . . . .
H9 H 0.6387 0.0943 0.1982 0.045 Uiso 1 1 calc R U . . .
C10 C 0.5959(3) 0.10135(14) 0.4183(5) 0.0344(11) Uani 1 1 d . . . . .
H10 H 0.6515 0.0939 0.4628 0.041 Uiso 1 1 calc R U . . .
C1 C 0.3528(3) 0.08257(13) 0.6988(5) 0.0299(11) Uani 1 1 d . . . . .
C2 C 0.2801(3) 0.05464(15) 0.6917(5) 0.0349(12) Uani 1 1 d . . . . .
H2 H 0.2310 0.0613 0.6271 0.042 Uiso 1 1 calc R U . . .
C3 C 0.2809(3) 0.01691(14) 0.7811(6) 0.0373(13) Uani 1 1 d . . . . .
H3 H 0.2324 -0.0031 0.7778 0.045 Uiso 1 1 calc R U . . .
C4 C 0.3522(3) 0.00860(15) 0.8748(6) 0.0391(12) Uani 1 1 d . . . . .
H4 H 0.3532 -0.0169 0.9383 0.047 Uiso 1 1 calc R U . . .
C5 C 0.4221(3) 0.03760(15) 0.8756(6) 0.0368(12) Uani 1 1 d . . . . .
H5 H 0.4712 0.0316 0.9410 0.044 Uiso 1 1 calc R U . . .
C16 C 0.7656(3) 0.17718(17) 0.6424(7) 0.0549(15) Uani 1 1 d . . . . .
H16A H 0.7412 0.1555 0.7149 0.082 Uiso 1 1 calc R U . . .
H16B H 0.8079 0.1963 0.6961 0.082 Uiso 1 1 calc R U . . .
H16C H 0.7959 0.1617 0.5584 0.082 Uiso 1 1 calc R U . . .
C17 C 0.6944(3) 0.20371(17) 0.5801(7) 0.0494(15) Uani 1 1 d . . . . .
N3 N 0.4751(2) 0.17237(11) 0.7751(4) 0.0308(9) Uani 1 1 d . . . . .
N2 N 0.5280(2) 0.11101(12) 0.5134(4) 0.0323(8) Uani 1 1 d . . . . .
N1 N 0.4241(2) 0.07435(12) 0.7872(4) 0.0321(10) Uani 1 1 d . . . . .
N4 N 0.6390(3) 0.22441(16) 0.5292(7) 0.0809(18) Uani 1 1 d . . . . .
P1 P 0.35761(7) 0.13241(4) 0.57840(14) 0.0290(3) Uani 1 1 d . . . . .
S1 S 0.24637(9) 0.14588(4) 0.47601(15) 0.0354(3) Uani 1 1 d . . . . .
Cl1 Cl 0.65983(7) 0.08787(4) 0.85940(14) 0.0360(3) Uani 1 1 d . . . . .
Cu1 Cu 0.53588(3) 0.11309(2) 0.75044(8) 0.03279(13) Uani 1 1 d . . . . .
C19 C -0.0114(13) -0.0066(8) 1.026(2) 0.078(4) Uani 0.5 1 d . . P A -1
N5 N -0.061(2) -0.0134(9) 1.099(4) 0.078(4) Uani 0.5 1 d . . P A -1
C18 C 0.066(2) 0.0010(11) 0.909(5) 0.078(4) Uani 0.5 1 d . . P A -1
H18A H 0.0474 0.0224 0.8303 0.117 Uiso 0.5 1 calc R U P A -1
H18B H 0.0816 -0.0270 0.8591 0.117 Uiso 0.5 1 calc R U P A -1
H18C H 0.1182 0.0126 0.9634 0.117 Uiso 0.5 1 calc R U P A -1

loop_
_atom_site_aniso_label
_atom_site_aniso_U_11
_atom_site_aniso_U_22
_atom_site_aniso_U_33
_atom_site_aniso_U_23
_atom_site_aniso_U_13
_atom_site_aniso_U_12
C11 0.025(2) 0.032(3) 0.029(3) 0.004(2) -0.0006(18) -0.0010(18)
C12 0.028(2) 0.036(3) 0.031(3) 0.004(2) 0.0008(19) 0.001(2)
C13 0.034(2) 0.035(3) 0.044(3) -0.010(3) -0.001(2) 0.0055(19)
C14 0.035(2) 0.036(3) 0.043(3) -0.005(2) 0.005(2) -0.005(2)
C15 0.025(2) 0.043(3) 0.036(3) -0.005(3) -0.004(2) 0.001(2)
C6 0.031(2) 0.029(3) 0.023(3) 0.000(2) -0.0060(19) -0.0013(18)
C7 0.039(2) 0.029(3) 0.028(3) 0.002(2) 0.0005(19) -0.0017(18)
C8 0.045(3) 0.036(3) 0.034(3) -0.002(2) 0.0091(19) -0.005(2)
C9 0.038(2) 0.037(3) 0.037(3) -0.006(3) 0.010(3) -0.0015(19)
C10 0.031(2) 0.031(3) 0.041(3) -0.004(2) 0.004(2) 0.0005(19)
C1 0.031(2) 0.029(2) 0.030(3) -0.004(2) 0.0045(19) 0.0061(19)
C2 0.035(2) 0.034(3) 0.036(3) -0.004(2) 0.000(2) -0.005(2)
C3 0.039(2) 0.028(2) 0.044(4) -0.001(2) 0.009(2) -0.0063(19)
C4 0.045(3) 0.033(3) 0.039(3) 0.004(2) 0.007(3) 0.003(2)
C5 0.035(2) 0.036(3) 0.040(3) 0.006(3) 0.002(2) 0.005(2)
C16 0.045(3) 0.051(3) 0.069(4) 0.020(3) -0.002(3) 0.004(2)
C17 0.044(3) 0.038(3) 0.066(4) 0.006(3) -0.012(3) 0.000(3)
N3 0.0313(18) 0.038(2) 0.023(2) -0.0001(19) -0.0023(18) -0.0068(16)
N2 0.0267(17) 0.0298(19) 0.040(2) -0.002(2) 0.0037(17) 0.0013(18)
N1 0.0305(19) 0.036(2) 0.030(3) 0.0037(19) 0.0010(16) 0.0073(16)
N4 0.058(3) 0.059(3) 0.125(5) 0.013(3) -0.033(3) 0.000(3)
P1 0.0268(6) 0.0312(7) 0.0289(7) -0.0014(5) 0.0001(5) 0.0002(5)
S1 0.0315(5) 0.0403(7) 0.0346(7) -0.0005(6) -0.0040(5) 0.0015(6)
Cl1 0.0297(5) 0.0420(7) 0.0363(7) 0.0047(6) -0.0013(5) 0.0031(5)
Cu1 0.0286(2) 0.0354(3) 0.0344(3) 0.0004(3) -0.0016(3) 0.0014(3)
C19 0.071(5) 0.059(12) 0.104(7) -0.046(9) -0.020(4) 0.038(6)
N5 0.071(5) 0.059(12) 0.104(7) -0.046(9) -0.020(4) 0.038(6)
C18 0.071(5) 0.059(12) 0.104(7) -0.046(9) -0.020(4) 0.038(6)

loop_
_atom_type_symbol
_atom_type_description
_atom_type_scat_dispersion_real
_atom_type_scat_dispersion_imag
_atom_type_scat_source
C C 0.0033 0.0016 'International Tables Vol C Tables 4.2.6.8 and 6.1.1.4'
H H 0.0000 0.0000 'International Tables Vol C Tables 4.2.6.8 and 6.1.1.4'
N N 0.0061 0.0033 'International Tables Vol C Tables 4.2.6.8 and 6.1.1.4'
P P 0.1023 0.0942 'International Tables Vol C Tables 4.2.6.8 and 6.1.1.4'
S S 0.1246 0.1234 'International Tables Vol C Tables 4.2.6.8 and 6.1.1.4'
Cl Cl 0.1484 0.1585 'International Tables Vol C Tables 4.2.6.8 and 6.1.1.4'
Cu Cu 0.3201 1.2651 'International Tables Vol C Tables 4.2.6.8 and 6.1.1.4'

loop_
_geom_angle_atom_site_label_1
_geom_angle_atom_site_label_2
_geom_angle_atom_site_label_3
_geom_angle
N3 C11 C12 121.7(4)
N3 C11 P1 118.1(3)
C12 C11 P1 120.1(3)
C13 C12 C11 120.5(4)
C13 C12 H12 119.8
C11 C12 H12 119.8
C12 C13 C14 118.5(4)
C12 C13 H13 120.7
C14 C13 H13 120.7
C13 C14 C15 118.7(4)
C13 C14 H14 120.6
C15 C14 H14 120.6
N3 C15 C14 124.1(4)
N3 C15 H15 118.0
C14 C15 H15 118.0
N2 C6 C7 122.7(4)
N2 C6 P1 115.9(3)
C7 C6 P1 121.4(3)
C6 C7 C8 119.1(4)
C6 C7 H7 120.4
C8 C7 H7 120.4
C9 C8 C7 118.8(4)
C9 C8 H8 120.6
C7 C8 H8 120.6
C10 C9 C8 118.9(4)
C10 C9 H9 120.5
C8 C9 H9 120.5
N2 C10 C9 123.6(4)
N2 C10 H10 118.2
C9 C10 H10 118.2
N1 C1 C2 123.0(4)
N1 C1 P1 116.5(3)
C2 C1 P1 120.5(3)
C3 C2 C1 118.2(4)
C3 C2 H2 120.9
C1 C2 H2 120.9
C4 C3 C2 119.5(4)
C4 C3 H3 120.3
C2 C3 H3 120.3
C5 C4 C3 119.2(4)
C5 C4 H4 120.4
C3 C4 H4 120.4
N1 C5 C4 122.7(4)
N1 C5 H5 118.6
C4 C5 H5 118.6
C17 C16 H16A 109.5
C17 C16 H16B 109.5
H16A C16 H16B 109.5
C17 C16 H16C 109.5
H16A C16 H16C 109.5
H16B C16 H16C 109.5
N4 C17 C16 179.0(7)
C15 N3 C11 116.5(4)
C15 N3 Cu1 127.1(3)
C11 N3 Cu1 116.3(3)
C10 N2 C6 116.9(4)
C10 N2 Cu1 125.1(3)
C6 N2 Cu1 118.0(3)
C1 N1 C5 117.3(4)
C1 N1 Cu1 117.2(3)
C5 N1 Cu1 124.7(3)
C11 P1 C6 103.71(18)
C11 P1 C1 108.53(19)
C6 P1 C1 103.78(19)
C11 P1 S1 112.53(15)
C6 P1 S1 113.95(14)
C1 P1 S1 113.53(15)
N3 Cu1 N2 96.10(15)
N3 Cu1 N1 96.72(13)
N2 Cu1 N1 95.14(14)
N3 Cu1 Cl1 129.61(11)
N2 Cu1 Cl1 117.46(10)
N1 Cu1 Cl1 114.93(10)
N5 C19 C18 177(2)
C19 C18 H18A 109.5
C19 C18 H18B 109.5
H18A C18 H18B 109.5
C19 C18 H18C 109.5
H18A C18 H18C 109.5
H18B C18 H18C 109.5

loop_
_geom_bond_atom_site_label_1
_geom_bond_atom_site_label_2
_geom_bond_distance
C11 N3 1.369(5)
C11 C12 1.382(6)
C11 P1 1.817(4)
C12 C13 1.371(6)
C12 H12 0.9500
C13 C14 1.376(6)
C13 H13 0.9500
C14 C15 1.382(6)
C14 H14 0.9500
C15 N3 1.342(5)
C15 H15 0.9500
C6 N2 1.357(5)
C6 C7 1.374(5)
C6 P1 1.827(4)
C7 C8 1.391(5)
C7 H7 0.9500
C8 C9 1.375(6)
C8 H8 0.9500
C9 C10 1.374(6)
C9 H9 0.9500
C10 N2 1.347(5)
C10 H10 0.9500
C1 N1 1.344(5)
C1 C2 1.386(5)
C1 P1 1.837(4)
C2 C3 1.381(6)
C2 H2 0.9500
C3 C4 1.372(6)
C3 H3 0.9500
C4 C5 1.372(6)
C4 H4 0.9500
C5 N1 1.352(5)
C5 H5 0.9500
C16 C17 1.445(7)
C16 H16A 0.9800
C16 H16B 0.9800
C16 H16C 0.9800
C17 N4 1.135(6)
N3 Cu1 2.027(3)
N2 Cu1 2.063(3)
N1 Cu1 2.078(3)
P1 S1 1.9416(17)
Cl1 Cu1 2.2295(12)
C19 N5 1.01(5)
C19 C18 1.57(5)
C18 H18A 0.9800
C18 H18B 0.9800
C18 H18C 0.9800

loop_
_geom_torsion_atom_site_label_1
_geom_torsion_atom_site_label_2
_geom_torsion_atom_site_label_3
_geom_torsion_atom_site_label_4
_geom_torsion
N3 C11 C12 C13 0.3(6)
P1 C11 C12 C13 -176.9(3)
C11 C12 C13 C14 -0.4(7)
C12 C13 C14 C15 1.0(7)
C13 C14 C15 N3 -1.7(7)
N2 C6 C7 C8 1.0(7)
P1 C6 C7 C8 -177.4(3)
C6 C7 C8 C9 -0.4(6)
C7 C8 C9 C10 -0.4(7)
C8 C9 C10 N2 0.6(7)
N1 C1 C2 C3 0.7(6)
P1 C1 C2 C3 178.1(3)
C1 C2 C3 C4 0.9(7)
C2 C3 C4 C5 -1.1(7)
C3 C4 C5 N1 -0.2(7)
C14 C15 N3 C11 1.6(7)
C14 C15 N3 Cu1 177.5(4)
C12 C11 N3 C15 -0.9(6)
P1 C11 N3 C15 176.4(3)
C12 C11 N3 Cu1 -177.3(3)
P1 C11 N3 Cu1 0.0(4)
C9 C10 N2 C6 -0.1(6)
C9 C10 N2 Cu1 -177.9(3)
C7 C6 N2 C10 -0.8(6)
P1 C6 N2 C10 177.8(3)
C7 C6 N2 Cu1 177.2(3)
P1 C6 N2 Cu1 -4.3(4)
C2 C1 N1 C5 -2.0(6)
P1 C1 N1 C5 -179.4(3)
C2 C1 N1 Cu1 168.3(3)
P1 C1 N1 Cu1 -9.2(4)
C4 C5 N1 C1 1.7(7)
C4 C5 N1 Cu1 -167.7(3)
N3 C11 P1 C6 -57.0(4)
C12 C11 P1 C6 120.3(4)
N3 C11 P1 C1 52.9(4)
C12 C11 P1 C1 -129.8(3)
N3 C11 P1 S1 179.4(3)
C12 C11 P1 S1 -3.3(4)
N2 C6 P1 C11 58.7(4)
C7 C6 P1 C11 -122.8(4)
N2 C6 P1 C1 -54.7(4)
C7 C6 P1 C1 123.9(4)
N2 C6 P1 S1 -178.6(3)
C7 C6 P1 S1 -0.1(4)
N1 C1 P1 C11 -46.4(4)
C2 C1 P1 C11 136.1(3)
N1 C1 P1 C6 63.5(3)
C2 C1 P1 C6 -114.0(4)
N1 C1 P1 S1 -172.3(3)
C2 C1 P1 S1 10.2(4)
